data_7717388
loop_
_publ_author_name
'Obey, Tom J. N.'
'Nichol, Gary S.'
'Love, Jason B.'

_publ_section_title
;
 Controlled and sequential single-electron reduction of the uranyl
 dication.
;
_journal_issue 39
_journal_name_full 'Dalton transactions (Cambridge, England : 2003)'
_journal_page_first 16229
_journal_page_last 16240
_journal_paper_doi 10.1039/d4dt02367f
_journal_volume 53
_journal_year 2024
_chemical_formula_moiety 'C66 H77 Cl3 Li2 N12 O2 U Y, C5 H5 N'
_chemical_formula_sum 'C71 H82 Cl3 Li2 N13 O2 U Y'
_chemical_formula_weight 1596.66
_chemical_properties_physical Air-sensitive,Moisture-sensitive
_space_group_crystal_system monoclinic
_space_group_IT_number 14
_space_group_name_Hall '-P 2yn'
_space_group_name_H-M_alt 'P 1 21/n 1'
_atom_sites_solution_hydrogens geom
_atom_sites_solution_primary dual
_audit_creation_date 2023-10-12
_audit_creation_method
;
Olex2 1.3
(compiled 2020.11.12 svn.r5f609507 for OlexSys, GUI svn.r6408)
;
_audit_update_record
;
2023-12-11 deposited with the CCDC.	2024-09-20 downloaded from the CCDC.
;
_cell_angle_alpha 90
_cell_angle_beta 106.506(2)
_cell_angle_gamma 90
_cell_formula_units_Z 4
_cell_length_a 19.0604(3)
_cell_length_b 17.0605(2)
_cell_length_c 24.4496(4)
_cell_measurement_reflns_used 41820
_cell_measurement_temperature 120.2(8)
_cell_measurement_theta_max 28.4090
_cell_measurement_theta_min 3.5350
_cell_volume 7622.9(2)
_computing_cell_refinement 'CrysAlisPro 1.171.42.49 (Rigaku OD, 2022)'
_computing_data_collection 'CrysAlisPro 1.171.42.49 (Rigaku OD, 2022)'
_computing_data_reduction 'CrysAlisPro 1.171.42.49 (Rigaku OD, 2022)'
_computing_molecular_graphics 'Olex2 1.3 (Dolomanov et al., 2009)'
_computing_publication_material 'Olex2 1.3 (Dolomanov et al., 2009)'
_computing_structure_refinement 'SHELXL 2018/3 (Sheldrick, 2015)'
_computing_structure_solution 'SHELXT 2018/2 (Sheldrick, 2018)'
_diffrn_ambient_environment N~2~
_diffrn_ambient_temperature 120.2(8)
_diffrn_detector 'CCD plate'
_diffrn_detector_area_resol_mean 8.0521
_diffrn_detector_type Eos
_diffrn_measured_fraction_theta_full 0.998
_diffrn_measured_fraction_theta_max 0.904
_diffrn_measurement_details
;
List of Runs (angles in degrees, time in seconds):

  # Type    Start    End  Width  t~exp~   \w     \q     \k     \f   Frames
#--------------------------------------------------------------------------
  1  \w    -35.00  55.00   1.00   60.00    --  -14.44  33.00  95.00   90
  2  \w    -53.00  37.00   1.00   60.00    --   16.16 -33.00 -62.00   90
  3  \w     -4.00  86.00   1.00   60.00    --   16.16  33.00  95.00   90
  4  \w    -39.00  12.00   1.00   60.00    --  -14.44 -77.00-180.00   51
  5  \w    -41.00  39.00   1.00   60.00    --  -14.44  77.00 -90.00   80
  6  \w    -39.00  12.00   1.00   60.00    --  -14.44 -77.00  60.00   51
  7  \w    -87.00 -39.00   1.00   60.00    --  -14.44-178.00 120.00   48
  8  \w    -11.00  39.00   1.00   60.00    --   16.16  77.00 -30.00   50
  9  \w     35.00  89.00   1.00   60.00    --   16.16-178.00-120.00   54
 10  \w    -11.00  39.00   1.00   60.00    --   16.16  77.00-180.00   50
 11  \w    -20.00  54.00   1.00   60.00    --   16.16 -99.00-180.00   74
 12  \w    -11.00  39.00   1.00   60.00    --   16.16  77.00-120.00   50
 13  \w    -20.00  54.00   1.00   60.00    --   16.16 -99.00  60.00   74
 14  \w     -1.00  83.00   1.00   60.00    --   16.16  57.00   0.00   84
;
_diffrn_measurement_device 'four-circle diffractometer'
_diffrn_measurement_device_type 'Xcalibur, Eos'
_diffrn_measurement_method '\w scans'
_diffrn_orient_matrix_type 'CrysAlisPro convention (1999,Acta A55,543-557)'
_diffrn_orient_matrix_UB_11 0.0295581000
_diffrn_orient_matrix_UB_12 0.0006810000
_diffrn_orient_matrix_UB_13 -0.0122524000
_diffrn_orient_matrix_UB_21 -0.0039983000
_diffrn_orient_matrix_UB_22 0.0411658000
_diffrn_orient_matrix_UB_23 -0.0036612000
_diffrn_orient_matrix_UB_31 0.0248521000
_diffrn_orient_matrix_UB_32 0.0058121000
_diffrn_orient_matrix_UB_33 0.0274104000
_diffrn_radiation_monochromator graphite
_diffrn_radiation_probe x-ray
_diffrn_radiation_type 'Mo K\a'
_diffrn_radiation_wavelength 0.71073
_diffrn_reflns_av_R_equivalents 0.0709
_diffrn_reflns_av_unetI/netI 0.0553
_diffrn_reflns_Laue_measured_fraction_full 0.998
_diffrn_reflns_Laue_measured_fraction_max 0.904
_diffrn_reflns_limit_h_max 25
_diffrn_reflns_limit_h_min -24
_diffrn_reflns_limit_k_max 21
_diffrn_reflns_limit_k_min -23
_diffrn_reflns_limit_l_max 33
_diffrn_reflns_limit_l_min -31
_diffrn_reflns_number 153359
_diffrn_reflns_point_group_measured_fraction_full 0.998
_diffrn_reflns_point_group_measured_fraction_max 0.904
_diffrn_reflns_theta_full 25.242
_diffrn_reflns_theta_max 28.868
_diffrn_reflns_theta_min 3.327
_diffrn_source 'fine-focus sealed X-ray tube'
_diffrn_source_type 'Enhance (Mo) X-ray Source'
_exptl_absorpt_coefficient_mu 3.034
_exptl_absorpt_correction_T_max 0.653
_exptl_absorpt_correction_T_min 0.203
_exptl_absorpt_correction_type analytical
_exptl_absorpt_process_details
;
CrysAlisPro 1.171.42.49 (Rigaku Oxford Diffraction, 2022)
Analytical numeric absorption correction using a multifaceted crystal
model based on expressions derived by R.C. Clark & J.S. Reid.
(Clark, R. C. & Reid, J. S. (1995). Acta Cryst. A51, 887-897)
Empirical absorption correction using spherical harmonics,
implemented in SCALE3 ABSPACK scaling algorithm.
;
_exptl_crystal_colour yellow
_exptl_crystal_colour_primary yellow
_exptl_crystal_density_diffrn 1.391
_exptl_crystal_description plate
_exptl_crystal_F_000 3212
_exptl_crystal_preparation 'Vapour diffusion of hexane into pyridine solution'
_exptl_crystal_recrystallization_method 'Re-crystallisation from solvent: Pyridene, hexane'
_exptl_crystal_size_max 0.392
_exptl_crystal_size_mid 0.382
_exptl_crystal_size_min 0.087
_refine_diff_density_max 1.187
_refine_diff_density_min -1.183
_refine_diff_density_rms 0.125
_refine_ls_extinction_method none
_refine_ls_goodness_of_fit_ref 1.016
_refine_ls_hydrogen_treatment constr
_refine_ls_matrix_type full
_refine_ls_number_parameters 839
_refine_ls_number_reflns 18097
_refine_ls_number_restraints 0
_refine_ls_restrained_S_all 1.016
_refine_ls_R_factor_all 0.0601
_refine_ls_R_factor_gt 0.0359
_refine_ls_shift/su_max 0.001
_refine_ls_shift/su_mean 0.000
_refine_ls_structure_factor_coef Fsqd
_refine_ls_weighting_details 'w=1/[\s^2^(Fo^2^)+(0.0254P)^2^+10.9349P] where P=(Fo^2^+2Fc^2^)/3'
_refine_ls_weighting_scheme calc
_refine_ls_wR_factor_gt 0.0649
_refine_ls_wR_factor_ref 0.0723
_reflns_Friedel_coverage 0.000
_reflns_number_gt 13924
_reflns_number_total 18097
_reflns_threshold_expression 'I > 2\s(I)'
_cod_data_source_file d4dt02367f2.cif
_cod_data_source_block to505_refinalised
_cod_database_code 7717388
_shelx_shelxl_version_number 2018/3
_chemical_oxdiff_formula 'C50 H70 N6 U O2 Y Cl2 Li'
_chemical_oxdiff_usercomment Pyr/hex
_shelx_space_group_comment
;
The symmetry employed for this shelxl refinement is uniquely defined
by the following loop, which should always be used as a source of
symmetry information in preference to the above space-group names.
They are only intended as comments.
;
_shelx_estimated_absorpt_t_max 0.778
_shelx_estimated_absorpt_t_min 0.383
_reflns_odcompleteness_completeness 99.72
_reflns_odcompleteness_iscentric 1
_reflns_odcompleteness_theta 25.63
_olex2_refinement_description
;
1. Fixed Uiso
 At 1.2 times of:
  All C(H) groups, All C(H,H) groups
 At 1.5 times of:
  All C(H,H,H) groups
2.a Ternary CH refined with riding coordinates:
 C31(H31), C20(H20), C9(H9)
2.b Secondary CH2 refined with riding coordinates:
 C32(H32A,H32B), C14(H14A,H14B), C2(H2A,H2B), C25(H25A,H25B), C24(H24A,H24B),
 C36(H36A,H36B), C21(H21A,H21B), C23(H23A,H23B), C33(H33A,H33B), C10(H10A,H10B),
  C22(H22A,H22B), C13(H13A,H13B), C11(H11A,H11B), C35(H35A,H35B), C12(H12A,
 H12B), C34(H34A,H34B)
2.c Aromatic/amide H refined with riding coordinates:
 C30(H30), C19(H19), C52(H52), C27(H27), C17(H17), C28(H28), C16(H16),
 C41(H41), C37(H37), C6(H6), C8(H8), C42(H42), C71(H71), C57(H57), C38(H38),
 C5(H5), C59(H59), C56(H56), C61(H61), C39(H39), C64(H64), C51(H51), C53(H53),
 C62(H62), C46(H46), C66(H66), C47(H47), C50(H50), C40(H40), C60(H60), C63(H63),
  C58(H58), C67(H67), C54(H54), C49(H49), C70(H70), C55(H55), C65(H65),
 C48(H48), C68(H68), C69(H69), C43(H43), C45(H45), C44(H44)
2.d Idealised Me refined as rotating group:
 C1(H1A,H1B,H1C)
;
_smtbx_masks_special_details
;
A solvent mask was calculated and 156 electrons were 
found in a volume of 910\%A^3^ in 4 voids per unit cell. 
This is consistent with the presence of 
1[C5H5N] per Formula Unit 
which account for 168 electrons 
per unit cell.
;
_smtbx_masks_void_probe_radius 1.2
_smtbx_masks_void_truncation_radius 1.2
_olex2_submission_special_instructions 'No special instructions were received'
_oxdiff_exptl_absorpt_empirical_details
;
Empirical correction (ABSPACK) includes:
- Absorption correction using spherical harmonics
- Frame scaling
;
_oxdiff_exptl_absorpt_empirical_full_max 1.263
_oxdiff_exptl_absorpt_empirical_full_min 0.705

loop_
_space_group_symop_operation_xyz
'x, y, z'
'-x+1/2, y+1/2, -z+1/2'
'-x, -y, -z'
'x-1/2, -y-1/2, z-1/2'

loop_
_atom_site_label
_atom_site_type_symbol
_atom_site_fract_x
_atom_site_fract_y
_atom_site_fract_z
_atom_site_U_iso_or_equiv
_atom_site_adp_type
_atom_site_occupancy
_atom_site_site_symmetry_order
_atom_site_calc_flag
_atom_site_refinement_flags_posn
_atom_site_refinement_flags_adp
_atom_site_refinement_flags_occupancy
_atom_site_disorder_assembly
_atom_site_disorder_group
U1 U 0.56799(2) 0.72176(2) 0.36591(2) 0.01121(4) Uani 1 1 d . . . . .
Y1 Y 0.49999(2) 0.58016(2) 0.24230(2) 0.01352(7) Uani 1 1 d . . . . .
Cl3 Cl 0.47234(5) 0.84731(4) 0.35532(3) 0.01855(17) Uani 1 1 d . . . . .
Cl2 Cl 0.38590(5) 0.65882(5) 0.17960(3) 0.02052(18) Uani 1 1 d . . . . .
Cl1 Cl 0.40989(5) 0.49133(5) 0.27382(4) 0.02562(19) Uani 1 1 d . . . . .
N5 N 0.66917(14) 0.66798(15) 0.33098(10) 0.0136(6) Uani 1 1 d . . . . .
N4 N 0.47261(15) 0.66963(15) 0.41445(11) 0.0151(6) Uani 1 1 d . . . . .
N3 N 0.57957(15) 0.57745(15) 0.38087(11) 0.0154(6) Uani 1 1 d . . . . .
N6 N 0.63253(15) 0.82885(15) 0.32338(11) 0.0163(6) Uani 1 1 d . . . . .
N1 N 0.59677(15) 0.48958(15) 0.25503(10) 0.0145(6) Uani 1 1 d . . . . .
N8 N 0.32057(17) 0.74555(19) 0.27992(12) 0.0264(7) Uani 1 1 d . . . . .
N2 N 0.48092(15) 0.49750(15) 0.15468(11) 0.0162(6) Uani 1 1 d . . . . .
N10 N 0.69130(16) 0.68788(17) 0.56295(12) 0.0221(6) Uani 1 1 d . . . . .
N7 N 0.56999(15) 0.66201(16) 0.18875(11) 0.0186(6) Uani 1 1 d . . . . .
C26 C 0.70346(17) 0.59861(18) 0.32820(12) 0.0136(7) Uani 1 1 d . . . . .
C29 C 0.70221(17) 0.72213(19) 0.30324(12) 0.0146(6) Uani 1 1 d . . . . .
N12 N 0.79457(16) 0.78741(16) 0.49469(11) 0.0212(6) Uani 1 1 d . . . . .
C31 C 0.61982(19) 0.91359(18) 0.32508(13) 0.0165(7) Uani 1 1 d . . . . .
H31 H 0.565548 0.921065 0.313047 0.020 Uiso 1 1 calc R U . . .
N11 N 0.66415(16) 0.87801(16) 0.54987(12) 0.0204(6) Uani 1 1 d . . . . .
C30 C 0.68265(18) 0.80250(19) 0.30089(13) 0.0148(7) Uani 1 1 d . . . . .
H30 H 0.706613 0.838315 0.282442 0.018 Uiso 1 1 calc R U . . .
N9 N 0.40656(16) 0.86349(17) 0.20233(12) 0.0243(7) Uani 1 1 d . . . . .
C18 C 0.53161(18) 0.54753(18) 0.40959(13) 0.0159(7) Uani 1 1 d . . . . .
C15 C 0.62591(17) 0.51730(18) 0.37876(12) 0.0134(7) Uani 1 1 d . . . . .
C19 C 0.47910(18) 0.59559(19) 0.42469(13) 0.0160(7) Uani 1 1 d . . . . .
H19 H 0.447097 0.571791 0.443333 0.019 Uiso 1 1 calc R U . . .
C20 C 0.42058(18) 0.71518(18) 0.43605(13) 0.0163(7) Uani 1 1 d . . . . .
H20 H 0.395930 0.753204 0.405501 0.020 Uiso 1 1 calc R U . . .
C52 C 0.6760(2) 0.6210(2) 0.53335(14) 0.0234(8) Uani 1 1 d . . . . .
H52 H 0.671800 0.622430 0.493705 0.028 Uiso 1 1 calc R U . . .
C27 C 0.75634(19) 0.6083(2) 0.29904(14) 0.0200(7) Uani 1 1 d . . . . .
H27 H 0.786966 0.568398 0.291276 0.024 Uiso 1 1 calc R U . . .
C17 C 0.54752(19) 0.47007(19) 0.42370(13) 0.0177(7) Uani 1 1 d . . . . .
H17 H 0.522512 0.436397 0.442825 0.021 Uiso 1 1 calc R U . . .
N13 N 0.48283(19) 0.17754(19) 0.26069(15) 0.0369(8) Uani 1 1 d . . . . .
C4 C 0.65879(18) 0.46841(18) 0.29587(13) 0.0146(7) Uani 1 1 d . . . . .
C28 C 0.75599(19) 0.6863(2) 0.28353(14) 0.0189(7) Uani 1 1 d . . . . .
H28 H 0.786268 0.710527 0.263533 0.023 Uiso 1 1 calc R U . . .
C3 C 0.68553(17) 0.51913(18) 0.34894(13) 0.0147(7) Uani 1 1 d . . . . .
C16 C 0.60755(19) 0.45072(19) 0.40442(13) 0.0183(7) Uani 1 1 d . . . . .
H16 H 0.631407 0.401295 0.408132 0.022 Uiso 1 1 calc R U . . .
C32 C 0.6471(2) 0.9420(2) 0.38703(15) 0.0250(8) Uani 1 1 d . . . . .
H32A H 0.627979 0.907241 0.411874 0.030 Uiso 1 1 calc R U . . .
H32B H 0.701228 0.939782 0.400057 0.030 Uiso 1 1 calc R U . . .
C14 C 0.4407(2) 0.4847(2) 0.04729(14) 0.0290(9) Uani 1 1 d . . . . .
H14A H 0.467222 0.434378 0.049416 0.035 Uiso 1 1 calc R U . . .
H14B H 0.474221 0.527407 0.043623 0.035 Uiso 1 1 calc R U . . .
C9 C 0.41810(18) 0.49629(19) 0.10182(13) 0.0181(7) Uani 1 1 d . . . . .
H9 H 0.394059 0.548838 0.098825 0.022 Uiso 1 1 calc R U . . .
C2 C 0.75690(18) 0.4836(2) 0.38901(14) 0.0195(7) Uani 1 1 d . . . . .
H2A H 0.746908 0.429236 0.398726 0.023 Uiso 1 1 calc R U . . .
H2B H 0.794500 0.481423 0.368232 0.023 Uiso 1 1 calc R U . . .
C25 C 0.46273(19) 0.76292(19) 0.48759(14) 0.0203(7) Uani 1 1 d . . . . .
H25A H 0.487294 0.726877 0.518914 0.024 Uiso 1 1 calc R U . . .
H25B H 0.501006 0.793995 0.477334 0.024 Uiso 1 1 calc R U . . .
C41 C 0.5558(2) 0.7389(2) 0.18110(14) 0.0235(8) Uani 1 1 d . . . . .
H41 H 0.522637 0.762024 0.198930 0.028 Uiso 1 1 calc R U . . .
C7 C 0.58851(19) 0.43492(19) 0.21179(13) 0.0186(7) Uani 1 1 d . . . . .
C37 C 0.6179(2) 0.6312(2) 0.16439(15) 0.0265(8) Uani 1 1 d . . . . .
H37 H 0.629749 0.577210 0.170341 0.032 Uiso 1 1 calc R U . . .
C24 C 0.4127(2) 0.8179(2) 0.50818(15) 0.0255(8) Uani 1 1 d . . . . .
H24A H 0.392259 0.857592 0.478380 0.031 Uiso 1 1 calc R U . . .
H24B H 0.441532 0.845712 0.542821 0.031 Uiso 1 1 calc R U . . .
C36 C 0.6498(2) 0.9660(2) 0.28671(16) 0.0266(8) Uani 1 1 d . . . . .
H36A H 0.632514 0.947309 0.246784 0.032 Uiso 1 1 calc R U . . .
H36B H 0.703974 0.964385 0.298891 0.032 Uiso 1 1 calc R U . . .
C1 C 0.7874(2) 0.5296(2) 0.44400(14) 0.0262(8) Uani 1 1 d . . . . .
H1A H 0.797358 0.583681 0.434837 0.039 Uiso 1 1 calc R U . . .
H1B H 0.832842 0.505098 0.466657 0.039 Uiso 1 1 calc R U . . .
H1C H 0.751564 0.529769 0.465895 0.039 Uiso 1 1 calc R U . . .
C21 C 0.36037(18) 0.66844(19) 0.45151(14) 0.0194(7) Uani 1 1 d . . . . .
H21A H 0.332238 0.638043 0.417932 0.023 Uiso 1 1 calc R U . . .
H21B H 0.382703 0.631033 0.482522 0.023 Uiso 1 1 calc R U . . .
C6 C 0.64470(19) 0.3808(2) 0.22559(14) 0.0213(8) Uani 1 1 d . . . . .
H6 H 0.651158 0.337619 0.203011 0.026 Uiso 1 1 calc R U . . .
C8 C 0.52794(19) 0.44127(19) 0.16188(13) 0.0187(7) Uani 1 1 d . . . . .
H8 H 0.521989 0.402714 0.132889 0.022 Uiso 1 1 calc R U . . .
C23 C 0.3502(2) 0.7735(2) 0.52169(15) 0.0254(8) Uani 1 1 d . . . . .
H23A H 0.316084 0.811347 0.531265 0.030 Uiso 1 1 calc R U . . .
H23B H 0.370038 0.739319 0.555227 0.030 Uiso 1 1 calc R U . . .
C33 C 0.6217(2) 1.0261(2) 0.39183(16) 0.0278(9) Uani 1 1 d . . . . .
H33A H 0.567660 1.027231 0.382622 0.033 Uiso 1 1 calc R U . . .
H33B H 0.642038 1.044762 0.431540 0.033 Uiso 1 1 calc R U . . .
C42 C 0.2972(2) 0.6739(3) 0.28737(16) 0.0356(10) Uani 1 1 d . . . . .
H42 H 0.326063 0.630341 0.282891 0.043 Uiso 1 1 calc R U . . .
C10 C 0.36173(19) 0.4364(2) 0.10707(14) 0.0241(8) Uani 1 1 d . . . . .
H10A H 0.345360 0.448594 0.141094 0.029 Uiso 1 1 calc R U . . .
H10B H 0.384407 0.383729 0.112466 0.029 Uiso 1 1 calc R U . . .
C71 C 0.4540(2) 0.1610(2) 0.30304(18) 0.0357(10) Uani 1 1 d . . . . .
H71 H 0.434402 0.110020 0.304068 0.043 Uiso 1 1 calc R U . . .
C57 C 0.6053(2) 0.9240(2) 0.53385(15) 0.0258(8) Uani 1 1 d . . . . .
H57 H 0.572341 0.916384 0.496969 0.031 Uiso 1 1 calc R U . . .
C38 C 0.6510(2) 0.6743(3) 0.13088(16) 0.0332(9) Uani 1 1 d . . . . .
H38 H 0.684270 0.649939 0.113686 0.040 Uiso 1 1 calc R U . . .
C5 C 0.69022(19) 0.40194(19) 0.27917(14) 0.0204(8) Uani 1 1 d . . . . .
H5 H 0.733807 0.376217 0.300048 0.024 Uiso 1 1 calc R U . . .
C59 C 0.6375(2) 0.9942(2) 0.62143(17) 0.0334(9) Uani 1 1 d . . . . .
H59 H 0.628022 1.033664 0.645843 0.040 Uiso 1 1 calc R U . . .
C56 C 0.6964(2) 0.6837(2) 0.61881(15) 0.0298(9) Uani 1 1 d . . . . .
H56 H 0.708238 0.730112 0.640996 0.036 Uiso 1 1 calc R U . . .
C61 C 0.7098(2) 0.8912(2) 0.60202(14) 0.0228(8) Uani 1 1 d . . . . .
H61 H 0.752184 0.859333 0.614456 0.027 Uiso 1 1 calc R U . . .
C22 C 0.30892(19) 0.7238(2) 0.47080(15) 0.0239(8) Uani 1 1 d . . . . .
H22A H 0.284091 0.758599 0.438763 0.029 Uiso 1 1 calc R U . . .
H22B H 0.270929 0.692650 0.481409 0.029 Uiso 1 1 calc R U . . .
C13 C 0.3738(2) 0.4844(2) -0.00507(14) 0.0307(9) Uani 1 1 d . . . . .
H13A H 0.350436 0.536737 -0.009561 0.037 Uiso 1 1 calc R U . . .
H13B H 0.389522 0.473580 -0.039584 0.037 Uiso 1 1 calc R U . . .
C39 C 0.6354(2) 0.7529(3) 0.12263(16) 0.0358(10) Uani 1 1 d . . . . .
H39 H 0.657348 0.783582 0.099561 0.043 Uiso 1 1 calc R U . . .
C11 C 0.2955(2) 0.4358(2) 0.05415(15) 0.0316(9) Uani 1 1 d . . . . .
H11A H 0.261545 0.393465 0.057807 0.038 Uiso 1 1 calc R U . . .
H11B H 0.269115 0.486296 0.051397 0.038 Uiso 1 1 calc R U . . .
C64 C 0.9288(2) 0.7865(2) 0.46992(17) 0.0335(9) Uani 1 1 d . . . . .
H64 H 0.974407 0.786437 0.461349 0.040 Uiso 1 1 calc R U . . .
C51 C 0.4223(2) 0.9373(2) 0.21964(16) 0.0276(9) Uani 1 1 d . . . . .
H51 H 0.440621 0.946777 0.259451 0.033 Uiso 1 1 calc R U . . .
C53 C 0.6661(2) 0.5503(2) 0.55725(15) 0.0285(9) Uani 1 1 d . . . . .
H53 H 0.656566 0.504098 0.534691 0.034 Uiso 1 1 calc R U . . .
C62 C 0.7998(2) 0.7721(2) 0.44239(14) 0.0286(9) Uani 1 1 d . . . . .
H62 H 0.756066 0.760799 0.413205 0.034 Uiso 1 1 calc R U . . .
C46 C 0.2790(2) 0.8059(3) 0.28619(17) 0.0423(11) Uani 1 1 d . . . . .
H46 H 0.295123 0.857489 0.281669 0.051 Uiso 1 1 calc R U . . .
C66 C 0.8574(2) 0.8017(2) 0.53470(15) 0.0275(9) Uani 1 1 d . . . . .
H66 H 0.855359 0.812622 0.572323 0.033 Uiso 1 1 calc R U . . .
C47 C 0.3806(2) 0.8528(2) 0.14579(16) 0.0332(10) Uani 1 1 d . . . . .
H47 H 0.369214 0.800960 0.132020 0.040 Uiso 1 1 calc R U . . .
C35 C 0.6232(2) 1.0501(2) 0.29083(17) 0.0321(9) Uani 1 1 d . . . . .
H35A H 0.643374 1.084825 0.266574 0.039 Uiso 1 1 calc R U . . .
H35B H 0.569181 1.051558 0.276072 0.039 Uiso 1 1 calc R U . . .
C50 C 0.4137(2) 1.0006(2) 0.18324(17) 0.0368(10) Uani 1 1 d . . . . .
H50 H 0.426664 1.051934 0.197686 0.044 Uiso 1 1 calc R U . . .
C40 C 0.5872(2) 0.7861(2) 0.14848(15) 0.0300(9) Uani 1 1 d . . . . .
H40 H 0.575730 0.840315 0.144018 0.036 Uiso 1 1 calc R U . . .
C12 C 0.3186(2) 0.4231(2) 0.00031(15) 0.0294(9) Uani 1 1 d . . . . .
H12A H 0.340439 0.370250 0.001274 0.035 Uiso 1 1 calc R U . . .
H12B H 0.275100 0.425814 -0.033366 0.035 Uiso 1 1 calc R U . . .
C60 C 0.6987(2) 0.9485(2) 0.63868(15) 0.0273(9) Uani 1 1 d . . . . .
H60 H 0.732885 0.955961 0.675054 0.033 Uiso 1 1 calc R U . . .
C34 C 0.6461(2) 1.0806(2) 0.35161(17) 0.0320(9) Uani 1 1 d . . . . .
H34A H 0.624588 1.133125 0.352695 0.038 Uiso 1 1 calc R U . . .
H34B H 0.700068 1.085946 0.364612 0.038 Uiso 1 1 calc R U . . .
C63 C 0.8644(2) 0.7716(2) 0.42838(15) 0.0335(9) Uani 1 1 d . . . . .
H63 H 0.864739 0.761059 0.390312 0.040 Uiso 1 1 calc R U . . .
C58 C 0.5895(2) 0.9822(2) 0.56792(17) 0.0303(9) Uani 1 1 d . . . . .
H58 H 0.546655 1.013185 0.554818 0.036 Uiso 1 1 calc R U . . .
C67 C 0.5115(2) 0.2491(2) 0.26175(18) 0.0381(10) Uani 1 1 d . . . . .
H67 H 0.533621 0.262107 0.232712 0.046 Uiso 1 1 calc R U . . .
C54 C 0.6702(2) 0.5477(2) 0.61448(15) 0.0322(9) Uani 1 1 d . . . . .
H54 H 0.662663 0.499897 0.631976 0.039 Uiso 1 1 calc R U . . .
C49 C 0.3860(2) 0.9879(2) 0.12575(18) 0.0395(11) Uani 1 1 d . . . . .
H49 H 0.378486 1.030470 0.099698 0.047 Uiso 1 1 calc R U . . .
C70 C 0.4507(2) 0.2128(3) 0.34529(17) 0.0385(10) Uani 1 1 d . . . . .
H70 H 0.429513 0.198139 0.374565 0.046 Uiso 1 1 calc R U . . .
C55 C 0.6854(2) 0.6160(2) 0.64558(16) 0.0356(10) Uani 1 1 d . . . . .
H55 H 0.688179 0.616277 0.685002 0.043 Uiso 1 1 calc R U . . .
C65 C 0.9248(2) 0.8016(2) 0.52466(16) 0.0325(10) Uani 1 1 d . . . . .
H65 H 0.967960 0.811640 0.554734 0.039 Uiso 1 1 calc R U . . .
C48 C 0.3694(2) 0.9130(2) 0.10646(17) 0.0377(10) Uani 1 1 d . . . . .
H48 H 0.350634 0.902618 0.066809 0.045 Uiso 1 1 calc R U . . .
C68 C 0.5111(2) 0.3051(2) 0.30183(18) 0.0367(10) Uani 1 1 d . . . . .
H68 H 0.532277 0.355226 0.300523 0.044 Uiso 1 1 calc R U . . .
C69 C 0.4793(2) 0.2867(3) 0.34371(18) 0.0416(11) Uani 1 1 d . . . . .
H69 H 0.476984 0.324621 0.371586 0.050 Uiso 1 1 calc R U . . .
C43 C 0.2334(3) 0.6598(4) 0.30120(19) 0.0582(15) Uani 1 1 d . . . . .
H43 H 0.218896 0.607747 0.306514 0.070 Uiso 1 1 calc R U . . .
C45 C 0.2135(3) 0.7964(4) 0.2990(2) 0.0648(18) Uani 1 1 d . . . . .
H45 H 0.184418 0.840521 0.302053 0.078 Uiso 1 1 calc R U . . .
C44 C 0.1912(3) 0.7218(5) 0.3071(2) 0.075(2) Uani 1 1 d . . . . .
H44 H 0.146919 0.713617 0.316830 0.090 Uiso 1 1 calc R U . . .
O2 O 0.62743(13) 0.75033(13) 0.43708(9) 0.0192(5) Uani 1 1 d . . . . .
O1 O 0.50410(12) 0.69192(12) 0.29132(8) 0.0140(5) Uani 1 1 d . . . . .
Li1 Li 0.4156(3) 0.7639(4) 0.2589(2) 0.0250(14) Uani 1 1 d . . . . .
Li2 Li 0.6921(3) 0.7817(3) 0.5088(2) 0.0213(12) Uani 1 1 d . . . . .

loop_
_atom_site_aniso_label
_atom_site_aniso_U_11
_atom_site_aniso_U_22
_atom_site_aniso_U_33
_atom_site_aniso_U_23
_atom_site_aniso_U_13
_atom_site_aniso_U_12
U1 0.01182(6) 0.01167(6) 0.01019(6) -0.00053(5) 0.00323(4) 0.00044(5)
Y1 0.01430(16) 0.01363(15) 0.01249(15) -0.00112(11) 0.00356(12) 0.00060(13)
Cl3 0.0195(4) 0.0151(4) 0.0246(4) 0.0034(3) 0.0121(3) 0.0041(3)
Cl2 0.0184(4) 0.0245(4) 0.0151(4) 0.0008(3) -0.0010(3) 0.0027(3)
Cl1 0.0297(5) 0.0253(5) 0.0246(4) 0.0018(3) 0.0122(4) -0.0063(4)
N5 0.0129(14) 0.0138(13) 0.0138(13) -0.0007(10) 0.0035(10) 0.0017(11)
N4 0.0171(15) 0.0142(14) 0.0141(13) 0.0003(11) 0.0047(11) -0.0009(12)
N3 0.0145(15) 0.0141(14) 0.0194(14) 0.0009(11) 0.0076(11) 0.0027(11)
N6 0.0185(15) 0.0153(14) 0.0145(14) 0.0026(11) 0.0038(11) -0.0016(12)
N1 0.0179(15) 0.0143(13) 0.0113(13) -0.0003(10) 0.0042(11) 0.0026(11)
N8 0.0219(17) 0.0350(18) 0.0209(16) -0.0023(13) 0.0035(13) 0.0034(14)
N2 0.0163(15) 0.0190(14) 0.0124(13) -0.0023(11) 0.0028(11) -0.0039(12)
N10 0.0262(17) 0.0218(15) 0.0192(15) 0.0017(12) 0.0082(12) 0.0014(13)
N7 0.0166(15) 0.0255(16) 0.0139(14) -0.0034(12) 0.0048(11) -0.0020(13)
C26 0.0150(17) 0.0133(16) 0.0110(15) -0.0035(12) 0.0013(12) -0.0001(13)
C29 0.0149(16) 0.0169(15) 0.0122(15) -0.0003(13) 0.0042(12) -0.0024(14)
N12 0.0264(17) 0.0215(15) 0.0155(14) -0.0003(12) 0.0058(12) -0.0030(13)
C31 0.0173(18) 0.0138(16) 0.0217(17) -0.0005(13) 0.0106(14) -0.0013(14)
N11 0.0178(16) 0.0211(15) 0.0221(15) -0.0005(12) 0.0054(12) -0.0027(13)
C30 0.0158(17) 0.0179(16) 0.0124(15) -0.0007(12) 0.0067(13) -0.0024(14)
N9 0.0217(17) 0.0245(16) 0.0248(16) 0.0074(13) 0.0038(13) 0.0012(13)
C18 0.0194(18) 0.0143(16) 0.0134(16) -0.0020(12) 0.0040(13) -0.0042(14)
C15 0.0160(17) 0.0140(16) 0.0093(15) -0.0025(12) 0.0023(12) 0.0013(13)
C19 0.0170(18) 0.0182(17) 0.0148(16) -0.0023(13) 0.0077(13) -0.0030(14)
C20 0.0178(17) 0.0143(16) 0.0188(16) 0.0019(13) 0.0085(13) 0.0031(14)
C52 0.028(2) 0.0240(19) 0.0170(17) 0.0010(14) 0.0044(15) 0.0010(16)
C27 0.0172(18) 0.0194(17) 0.0258(18) -0.0025(14) 0.0097(14) 0.0035(14)
C17 0.0246(19) 0.0143(16) 0.0144(16) 0.0013(13) 0.0056(13) -0.0022(14)
N13 0.037(2) 0.0273(19) 0.049(2) -0.0048(16) 0.0163(17) -0.0033(16)
C4 0.0155(17) 0.0155(16) 0.0139(16) 0.0016(12) 0.0062(13) 0.0010(14)
C28 0.0178(18) 0.0212(17) 0.0199(17) -0.0023(14) 0.0090(14) -0.0027(15)
C3 0.0130(17) 0.0151(16) 0.0141(16) -0.0012(12) 0.0005(12) 0.0028(13)
C16 0.0237(19) 0.0139(16) 0.0185(17) 0.0015(13) 0.0081(14) 0.0057(14)
C32 0.029(2) 0.0193(18) 0.0271(19) -0.0016(15) 0.0085(16) -0.0032(16)
C14 0.023(2) 0.046(2) 0.0169(18) -0.0032(16) 0.0053(15) -0.0049(18)
C9 0.0189(18) 0.0197(17) 0.0143(16) -0.0032(13) 0.0021(13) -0.0018(14)
C2 0.0148(18) 0.0210(18) 0.0210(17) -0.0006(14) 0.0023(14) 0.0058(14)
C25 0.0213(19) 0.0181(18) 0.0241(18) -0.0045(14) 0.0108(14) -0.0019(14)
C41 0.025(2) 0.026(2) 0.0221(18) 0.0005(14) 0.0098(15) -0.0012(16)
C7 0.0226(19) 0.0172(17) 0.0161(16) -0.0046(13) 0.0054(14) 0.0003(15)
C37 0.025(2) 0.030(2) 0.0258(19) -0.0003(16) 0.0099(16) 0.0007(17)
C24 0.031(2) 0.0221(19) 0.0263(19) -0.0033(15) 0.0117(16) 0.0014(16)
C36 0.033(2) 0.0191(18) 0.035(2) 0.0052(15) 0.0215(17) 0.0038(16)
C1 0.020(2) 0.034(2) 0.0210(18) -0.0023(16) -0.0005(14) 0.0086(16)
C21 0.0179(18) 0.0195(17) 0.0213(18) -0.0019(14) 0.0063(14) 0.0002(14)
C6 0.024(2) 0.0183(17) 0.0213(18) -0.0076(14) 0.0064(14) 0.0031(15)
C8 0.0238(19) 0.0182(17) 0.0162(17) -0.0057(13) 0.0089(14) -0.0020(15)
C23 0.030(2) 0.0234(18) 0.0271(19) 0.0041(15) 0.0156(16) 0.0098(17)
C33 0.033(2) 0.0211(19) 0.031(2) -0.0075(16) 0.0132(17) -0.0003(17)
C42 0.028(2) 0.048(3) 0.030(2) 0.0002(19) 0.0081(17) -0.008(2)
C10 0.022(2) 0.028(2) 0.0211(18) -0.0021(15) 0.0052(15) -0.0064(16)
C71 0.034(2) 0.024(2) 0.046(3) 0.0056(18) 0.008(2) -0.0017(18)
C57 0.019(2) 0.027(2) 0.0274(19) 0.0067(16) -0.0004(15) -0.0001(16)
C38 0.026(2) 0.050(3) 0.030(2) -0.0012(19) 0.0177(17) -0.002(2)
C5 0.0204(19) 0.0185(17) 0.0226(18) -0.0023(14) 0.0066(14) 0.0054(15)
C59 0.041(3) 0.025(2) 0.040(2) -0.0043(17) 0.021(2) 0.0048(19)
C56 0.042(3) 0.026(2) 0.0220(19) -0.0035(15) 0.0098(17) -0.0079(18)
C61 0.0190(19) 0.0223(18) 0.0241(19) 0.0005(15) 0.0012(14) 0.0021(15)
C22 0.0196(19) 0.0244(18) 0.0311(19) 0.0015(16) 0.0126(15) 0.0013(16)
C13 0.029(2) 0.047(2) 0.0139(17) -0.0054(16) 0.0033(15) -0.0009(19)
C39 0.037(3) 0.046(2) 0.028(2) 0.0084(18) 0.0145(18) -0.009(2)
C11 0.023(2) 0.042(2) 0.030(2) -0.0099(18) 0.0073(16) -0.0127(18)
C64 0.027(2) 0.036(2) 0.043(2) 0.0036(19) 0.0167(18) 0.0030(19)
C51 0.027(2) 0.027(2) 0.027(2) 0.0026(16) 0.0040(16) 0.0019(17)
C53 0.037(2) 0.0244(19) 0.0228(19) -0.0029(15) 0.0059(16) -0.0081(17)
C62 0.025(2) 0.044(2) 0.0154(17) -0.0025(16) 0.0029(14) -0.0022(18)
C46 0.034(3) 0.058(3) 0.033(2) -0.009(2) 0.0061(19) 0.013(2)
C66 0.031(2) 0.033(2) 0.0167(18) -0.0018(15) 0.0042(15) -0.0022(17)
C47 0.039(2) 0.029(2) 0.025(2) 0.0051(16) -0.0004(17) -0.0015(18)
C35 0.043(3) 0.0199(19) 0.044(2) 0.0076(17) 0.030(2) 0.0036(18)
C50 0.046(3) 0.022(2) 0.039(2) 0.0067(17) 0.006(2) -0.0036(19)
C40 0.037(2) 0.027(2) 0.0263(19) 0.0067(16) 0.0100(17) -0.0018(18)
C12 0.024(2) 0.036(2) 0.0232(19) -0.0123(16) -0.0019(15) -0.0007(17)
C60 0.030(2) 0.030(2) 0.0205(18) -0.0044(15) 0.0046(15) -0.0026(17)
C34 0.032(2) 0.0162(18) 0.050(2) -0.0043(17) 0.0160(19) -0.0024(17)
C63 0.029(2) 0.055(3) 0.0178(18) -0.0016(18) 0.0097(15) 0.003(2)
C58 0.023(2) 0.024(2) 0.046(2) 0.0083(17) 0.0139(18) 0.0097(17)
C67 0.037(3) 0.035(2) 0.044(3) -0.0027(19) 0.014(2) -0.007(2)
C54 0.045(3) 0.029(2) 0.025(2) 0.0048(16) 0.0147(18) -0.0106(19)
C49 0.041(3) 0.034(2) 0.039(2) 0.0190(19) 0.005(2) 0.000(2)
C70 0.038(3) 0.044(3) 0.034(2) 0.0020(19) 0.0094(18) -0.004(2)
C55 0.051(3) 0.040(2) 0.0173(19) -0.0001(17) 0.0127(18) -0.010(2)
C65 0.024(2) 0.034(2) 0.031(2) -0.0028(17) -0.0054(16) -0.0016(17)
C48 0.042(3) 0.041(3) 0.024(2) 0.0106(18) -0.0001(18) -0.003(2)
C68 0.040(3) 0.024(2) 0.042(2) 0.0029(18) 0.006(2) -0.0067(19)
C69 0.044(3) 0.039(3) 0.039(2) -0.011(2) 0.006(2) -0.005(2)
C43 0.040(3) 0.098(4) 0.039(3) 0.000(3) 0.016(2) -0.028(3)
C45 0.032(3) 0.120(5) 0.040(3) -0.025(3) 0.006(2) 0.032(3)
C44 0.024(3) 0.166(7) 0.042(3) -0.019(4) 0.018(2) -0.013(4)
O2 0.0236(14) 0.0187(11) 0.0137(11) -0.0010(9) 0.0031(9) -0.0004(10)
O1 0.0148(12) 0.0146(11) 0.0119(11) 0.0009(9) 0.0026(9) 0.0036(9)
Li1 0.026(3) 0.029(3) 0.023(3) 0.008(2) 0.011(3) 0.008(3)
Li2 0.026(3) 0.019(3) 0.019(3) -0.003(2) 0.006(2) 0.001(3)

loop_
_atom_type_symbol
_atom_type_description
_atom_type_scat_dispersion_real
_atom_type_scat_dispersion_imag
_atom_type_scat_source
C C 0.0033 0.0016 'International Tables Vol C Tables 4.2.6.8 and 6.1.1.4'
H H 0.0000 0.0000 'International Tables Vol C Tables 4.2.6.8 and 6.1.1.4'
Cl Cl 0.1484 0.1585 'International Tables Vol C Tables 4.2.6.8 and 6.1.1.4'
Li Li -0.0003 0.0001 'International Tables Vol C Tables 4.2.6.8 and 6.1.1.4'
N N 0.0061 0.0033 'International Tables Vol C Tables 4.2.6.8 and 6.1.1.4'
O O 0.0106 0.0060 'International Tables Vol C Tables 4.2.6.8 and 6.1.1.4'
U U -9.6767 9.6646 'International Tables Vol C Tables 4.2.6.8 and 6.1.1.4'
Y Y -2.7962 3.5667 'International Tables Vol C Tables 4.2.6.8 and 6.1.1.4'

loop_
_exptl_crystal_face_index_h
_exptl_crystal_face_index_k
_exptl_crystal_face_index_l
_exptl_crystal_face_perp_dist
11 3 26 0.1885
-3 -24 2 0.1539
-10 1 -27 0.1704
-1 23 -11 0.1704
7 4 29 0.1822
-24 3 22 0.0541
-10 -3 -26 0.1950
24 -3 -23 0.0279

loop_
_geom_angle_atom_site_label_1
_geom_angle_atom_site_label_2
_geom_angle_atom_site_label_3
_geom_angle
_geom_angle_site_symmetry_1
_geom_angle_site_symmetry_3
_geom_angle_publ_flag
Cl3 U1 Li2 95.73(9) . . ?
N5 U1 Cl3 143.37(6) . . ?
N5 U1 N4 137.79(8) . . ?
N5 U1 N6 67.61(9) . . ?
N5 U1 Li2 94.29(11) . . ?
N4 U1 Cl3 77.30(6) . . ?
N4 U1 Li2 90.32(11) . . ?
N3 U1 Cl3 143.60(6) . . ?
N3 U1 N5 69.01(9) . . ?
N3 U1 N4 68.78(8) . . ?
N3 U1 N6 136.62(9) . . ?
N3 U1 Li2 97.25(10) . . ?
N6 U1 Cl3 77.99(6) . . ?
N6 U1 N4 154.59(9) . . ?
N6 U1 Li2 86.33(11) . . ?
O2 U1 Cl3 95.44(7) . . ?
O2 U1 N5 95.30(9) . . ?
O2 U1 N4 88.94(9) . . ?
O2 U1 N3 96.73(9) . . ?
O2 U1 N6 87.59(9) . . ?
O2 U1 O1 179.16(10) . . ?
O2 U1 Li2 1.38(12) . . ?
O1 U1 Cl3 83.99(6) . . ?
O1 U1 N5 85.52(8) . . ?
O1 U1 N4 90.33(9) . . ?
O1 U1 N3 83.40(9) . . ?
O1 U1 N6 92.89(8) . . ?
O1 U1 Li2 179.21(11) . . ?
Cl1 Y1 Cl2 87.91(3) . . ?
N1 Y1 Cl2 153.26(6) . . ?
N1 Y1 Cl1 97.96(7) . . ?
N1 Y1 N2 70.23(9) . . ?
N1 Y1 N7 85.55(9) . . ?
N2 Y1 Cl2 83.92(6) . . ?
N2 Y1 Cl1 88.71(7) . . ?
N2 Y1 N7 80.69(9) . . ?
N7 Y1 Cl2 83.56(7) . . ?
N7 Y1 Cl1 167.02(6) . . ?
O1 Y1 Cl2 77.07(5) . . ?
O1 Y1 Cl1 105.45(6) . . ?
O1 Y1 N1 125.42(8) . . ?
O1 Y1 N2 155.66(8) . . ?
O1 Y1 N7 82.19(8) . . ?
Li1 Cl3 U1 76.39(13) . . ?
Li1 Cl2 Y1 87.04(13) . . ?
C26 N5 U1 139.9(2) . . ?
C26 N5 C29 105.1(3) . . ?
C29 N5 U1 114.95(19) . . ?
C19 N4 U1 112.6(2) . . ?
C19 N4 C20 119.1(3) . . ?
C20 N4 U1 127.92(19) . . ?
C18 N3 U1 113.06(19) . . ?
C15 N3 U1 140.3(2) . . ?
C15 N3 C18 105.5(3) . . ?
C31 N6 U1 125.7(2) . . ?
C30 N6 U1 114.5(2) . . ?
C30 N6 C31 119.7(3) . . ?
C4 N1 Y1 139.0(2) . . ?
C4 N1 C7 105.5(3) . . ?
C7 N1 Y1 115.2(2) . . ?
C42 N8 C46 117.3(4) . . ?
C42 N8 Li1 122.1(3) . . ?
C46 N8 Li1 120.6(3) . . ?
C9 N2 Y1 129.4(2) . . ?
C8 N2 Y1 112.1(2) . . ?
C8 N2 C9 117.6(3) . . ?
C52 N10 C56 116.5(3) . . ?
C52 N10 Li2 110.6(3) . . ?
C56 N10 Li2 132.6(3) . . ?
C41 N7 Y1 119.7(2) . . ?
C37 N7 Y1 122.8(2) . . ?
C37 N7 C41 117.4(3) . . ?
N5 C26 C27 110.4(3) . . ?
N5 C26 C3 127.0(3) . . ?
C27 C26 C3 122.5(3) . . ?
N5 C29 C30 120.6(3) . . ?
C28 C29 N5 110.9(3) . . ?
C28 C29 C30 128.4(3) . . ?
C62 N12 Li2 118.6(3) . . ?
C66 N12 C62 116.2(3) . . ?
C66 N12 Li2 125.1(3) . . ?
N6 C31 H31 106.4 . . ?
N6 C31 C32 109.1(3) . . ?
N6 C31 C36 117.9(3) . . ?
C32 C31 H31 106.4 . . ?
C36 C31 H31 106.4 . . ?
C36 C31 C32 110.0(3) . . ?
C57 N11 C61 116.3(3) . . ?
C57 N11 Li2 129.4(3) . . ?
C61 N11 Li2 114.0(3) . . ?
N6 C30 C29 122.0(3) . . ?
N6 C30 H30 119.0 . . ?
C29 C30 H30 119.0 . . ?
C51 N9 C47 116.0(3) . . ?
C51 N9 Li1 124.6(3) . . ?
C47 N9 Li1 119.4(3) . . ?
N3 C18 C19 121.9(3) . . ?
C17 C18 N3 110.3(3) . . ?
C17 C18 C19 127.5(3) . . ?
N3 C15 C3 125.8(3) . . ?
N3 C15 C16 110.4(3) . . ?
C16 C15 C3 123.6(3) . . ?
N4 C19 C18 123.5(3) . . ?
N4 C19 H19 118.3 . . ?
C18 C19 H19 118.3 . . ?
N4 C20 H20 107.2 . . ?
N4 C20 C25 109.2(3) . . ?
N4 C20 C21 116.3(3) . . ?
C25 C20 H20 107.2 . . ?
C25 C20 C21 109.3(3) . . ?
C21 C20 H20 107.2 . . ?
N10 C52 H52 118.2 . . ?
N10 C52 C53 123.5(3) . . ?
C53 C52 H52 118.2 . . ?
C26 C27 H27 126.1 . . ?
C28 C27 C26 107.7(3) . . ?
C28 C27 H27 126.1 . . ?
C18 C17 H17 126.7 . . ?
C18 C17 C16 106.6(3) . . ?
C16 C17 H17 126.7 . . ?
C71 N13 C67 115.8(4) . . ?
N1 C4 C3 119.0(3) . . ?
N1 C4 C5 110.9(3) . . ?
C5 C4 C3 130.0(3) . . ?
C29 C28 H28 127.1 . . ?
C27 C28 C29 105.9(3) . . ?
C27 C28 H28 127.1 . . ?
C26 C3 C4 106.0(2) . . ?
C26 C3 C2 108.5(3) . . ?
C15 C3 C26 116.7(3) . . ?
C15 C3 C4 106.5(3) . . ?
C15 C3 C2 109.3(3) . . ?
C4 C3 C2 109.7(3) . . ?
C15 C16 C17 107.2(3) . . ?
C15 C16 H16 126.4 . . ?
C17 C16 H16 126.4 . . ?
C31 C32 H32A 109.6 . . ?
C31 C32 H32B 109.6 . . ?
H32A C32 H32B 108.1 . . ?
C33 C32 C31 110.3(3) . . ?
C33 C32 H32A 109.6 . . ?
C33 C32 H32B 109.6 . . ?
H14A C14 H14B 108.0 . . ?
C9 C14 H14A 109.5 . . ?
C9 C14 H14B 109.5 . . ?
C9 C14 C13 110.9(3) . . ?
C13 C14 H14A 109.5 . . ?
C13 C14 H14B 109.5 . . ?
N2 C9 C14 113.7(3) . . ?
N2 C9 H9 106.8 . . ?
N2 C9 C10 110.5(3) . . ?
C14 C9 H9 106.8 . . ?
C10 C9 C14 111.7(3) . . ?
C10 C9 H9 106.8 . . ?
C3 C2 H2A 108.8 . . ?
C3 C2 H2B 108.8 . . ?
H2A C2 H2B 107.7 . . ?
C1 C2 C3 113.7(3) . . ?
C1 C2 H2A 108.8 . . ?
C1 C2 H2B 108.8 . . ?
C20 C25 H25A 109.3 . . ?
C20 C25 H25B 109.3 . . ?
H25A C25 H25B 107.9 . . ?
C24 C25 C20 111.7(3) . . ?
C24 C25 H25A 109.3 . . ?
C24 C25 H25B 109.3 . . ?
N7 C41 H41 118.4 . . ?
N7 C41 C40 123.1(4) . . ?
C40 C41 H41 118.4 . . ?
N1 C7 C8 119.4(3) . . ?
C6 C7 N1 110.6(3) . . ?
C6 C7 C8 130.0(3) . . ?
N7 C37 H37 118.6 . . ?
N7 C37 C38 122.9(4) . . ?
C38 C37 H37 118.6 . . ?
C25 C24 H24A 109.3 . . ?
C25 C24 H24B 109.3 . . ?
C25 C24 C23 111.6(3) . . ?
H24A C24 H24B 108.0 . . ?
C23 C24 H24A 109.3 . . ?
C23 C24 H24B 109.3 . . ?
C31 C36 H36A 110.0 . . ?
C31 C36 H36B 110.0 . . ?
C31 C36 C35 108.7(3) . . ?
H36A C36 H36B 108.3 . . ?
C35 C36 H36A 110.0 . . ?
C35 C36 H36B 110.0 . . ?
C2 C1 H1A 109.5 . . ?
C2 C1 H1B 109.5 . . ?
C2 C1 H1C 109.5 . . ?
H1A C1 H1B 109.5 . . ?
H1A C1 H1C 109.5 . . ?
H1B C1 H1C 109.5 . . ?
C20 C21 H21A 109.6 . . ?
C20 C21 H21B 109.6 . . ?
H21A C21 H21B 108.1 . . ?
C22 C21 C20 110.3(3) . . ?
C22 C21 H21A 109.6 . . ?
C22 C21 H21B 109.6 . . ?
C7 C6 H6 126.6 . . ?
C7 C6 C5 106.8(3) . . ?
C5 C6 H6 126.6 . . ?
N2 C8 C7 122.4(3) . . ?
N2 C8 H8 118.8 . . ?
C7 C8 H8 118.8 . . ?
C24 C23 H23A 109.5 . . ?
C24 C23 H23B 109.5 . . ?
C24 C23 C22 110.7(3) . . ?
H23A C23 H23B 108.1 . . ?
C22 C23 H23A 109.5 . . ?
C22 C23 H23B 109.5 . . ?
C32 C33 H33A 109.4 . . ?
C32 C33 H33B 109.4 . . ?
H33A C33 H33B 108.0 . . ?
C34 C33 C32 111.2(3) . . ?
C34 C33 H33A 109.4 . . ?
C34 C33 H33B 109.4 . . ?
N8 C42 H42 118.3 . . ?
N8 C42 C43 123.3(5) . . ?
C43 C42 H42 118.3 . . ?
C9 C10 H10A 109.3 . . ?
C9 C10 H10B 109.3 . . ?
C9 C10 C11 111.6(3) . . ?
H10A C10 H10B 108.0 . . ?
C11 C10 H10A 109.3 . . ?
C11 C10 H10B 109.3 . . ?
N13 C71 H71 117.8 . . ?
N13 C71 C70 124.4(4) . . ?
C70 C71 H71 117.8 . . ?
N11 C57 H57 118.2 . . ?
N11 C57 C58 123.6(3) . . ?
C58 C57 H57 118.2 . . ?
C37 C38 H38 120.4 . . ?
C39 C38 C37 119.3(4) . . ?
C39 C38 H38 120.4 . . ?
C4 C5 C6 106.2(3) . . ?
C4 C5 H5 126.9 . . ?
C6 C5 H5 126.9 . . ?
C60 C59 H59 120.5 . . ?
C60 C59 C58 118.9(4) . . ?
C58 C59 H59 120.5 . . ?
N10 C56 H56 118.2 . . ?
N10 C56 C55 123.6(3) . . ?
C55 C56 H56 118.2 . . ?
N11 C61 H61 118.1 . . ?
N11 C61 C60 123.9(3) . . ?
C60 C61 H61 118.1 . . ?
C21 C22 H22A 109.3 . . ?
C21 C22 H22B 109.3 . . ?
C23 C22 C21 111.6(3) . . ?
C23 C22 H22A 109.3 . . ?
C23 C22 H22B 109.3 . . ?
H22A C22 H22B 108.0 . . ?
C14 C13 H13A 109.4 . . ?
C14 C13 H13B 109.4 . . ?
H13A C13 H13B 108.0 . . ?
C12 C13 C14 111.4(3) . . ?
C12 C13 H13A 109.4 . . ?
C12 C13 H13B 109.4 . . ?
C38 C39 H39 120.7 . . ?
C40 C39 C38 118.6(4) . . ?
C40 C39 H39 120.7 . . ?
C10 C11 H11A 109.4 . . ?
C10 C11 H11B 109.4 . . ?
H11A C11 H11B 108.0 . . ?
C12 C11 C10 111.1(3) . . ?
C12 C11 H11A 109.4 . . ?
C12 C11 H11B 109.4 . . ?
C63 C64 H64 121.2 . . ?
C63 C64 C65 117.7(4) . . ?
C65 C64 H64 121.2 . . ?
N9 C51 H51 118.0 . . ?
N9 C51 C50 124.0(3) . . ?
C50 C51 H51 118.0 . . ?
C52 C53 H53 120.5 . . ?
C52 C53 C54 119.0(3) . . ?
C54 C53 H53 120.5 . . ?
N12 C62 H62 118.1 . . ?
N12 C62 C63 123.9(3) . . ?
C63 C62 H62 118.1 . . ?
N8 C46 H46 118.6 . . ?
N8 C46 C45 122.8(5) . . ?
C45 C46 H46 118.6 . . ?
N12 C66 H66 118.1 . . ?
N12 C66 C65 123.9(3) . . ?
C65 C66 H66 118.1 . . ?
N9 C47 H47 118.1 . . ?
N9 C47 C48 123.7(4) . . ?
C48 C47 H47 118.1 . . ?
C36 C35 H35A 109.2 . . ?
C36 C35 H35B 109.2 . . ?
H35A C35 H35B 107.9 . . ?
C34 C35 C36 112.1(3) . . ?
C34 C35 H35A 109.2 . . ?
C34 C35 H35B 109.2 . . ?
C51 C50 H50 120.7 . . ?
C49 C50 C51 118.5(4) . . ?
C49 C50 H50 120.7 . . ?
C41 C40 H40 120.7 . . ?
C39 C40 C41 118.7(4) . . ?
C39 C40 H40 120.7 . . ?
C13 C12 C11 110.9(3) . . ?
C13 C12 H12A 109.5 . . ?
C13 C12 H12B 109.5 . . ?
C11 C12 H12A 109.5 . . ?
C11 C12 H12B 109.5 . . ?
H12A C12 H12B 108.1 . . ?
C59 C60 C61 118.5(3) . . ?
C59 C60 H60 120.7 . . ?
C61 C60 H60 120.7 . . ?
C33 C34 H34A 109.3 . . ?
C33 C34 H34B 109.3 . . ?
C35 C34 C33 111.6(3) . . ?
C35 C34 H34A 109.3 . . ?
C35 C34 H34B 109.3 . . ?
H34A C34 H34B 108.0 . . ?
C64 C63 H63 120.3 . . ?
C62 C63 C64 119.5(3) . . ?
C62 C63 H63 120.3 . . ?
C57 C58 C59 118.6(3) . . ?
C57 C58 H58 120.7 . . ?
C59 C58 H58 120.7 . . ?
N13 C67 H67 117.7 . . ?
N13 C67 C68 124.5(4) . . ?
C68 C67 H67 117.7 . . ?
C53 C54 H54 120.8 . . ?
C55 C54 C53 118.3(3) . . ?
C55 C54 H54 120.8 . . ?
C50 C49 H49 120.5 . . ?
C48 C49 C50 119.1(4) . . ?
C48 C49 H49 120.5 . . ?
C71 C70 H70 121.2 . . ?
C71 C70 C69 117.6(4) . . ?
C69 C70 H70 121.2 . . ?
C56 C55 C54 119.1(3) . . ?
C56 C55 H55 120.5 . . ?
C54 C55 H55 120.5 . . ?
C64 C65 H65 120.6 . . ?
C66 C65 C64 118.9(3) . . ?
C66 C65 H65 120.6 . . ?
C47 C48 H48 120.7 . . ?
C49 C48 C47 118.6(4) . . ?
C49 C48 H48 120.7 . . ?
C67 C68 H68 121.0 . . ?
C69 C68 C67 118.0(4) . . ?
C69 C68 H68 121.0 . . ?
C70 C69 H69 120.2 . . ?
C68 C69 C70 119.6(4) . . ?
C68 C69 H69 120.2 . . ?
C42 C43 H43 120.6 . . ?
C44 C43 C42 118.8(5) . . ?
C44 C43 H43 120.6 . . ?
C46 C45 H45 120.7 . . ?
C44 C45 C46 118.5(5) . . ?
C44 C45 H45 120.7 . . ?
C43 C44 C45 119.2(5) . . ?
C43 C44 H44 120.4 . . ?
C45 C44 H44 120.4 . . ?
U1 O2 Li2 177.3(2) . . ?
U1 O1 Y1 129.75(10) . . ?
U1 O1 Li1 115.5(2) . . ?
Li1 O1 Y1 113.7(2) . . ?
Cl2 Li1 Cl3 165.6(3) . . ?
N8 Li1 Cl3 91.4(2) . . ?
N8 Li1 Cl2 93.5(2) . . ?
N8 Li1 N9 111.4(3) . . ?
N8 Li1 O1 120.0(3) . . ?
N9 Li1 Cl3 94.8(2) . . ?
N9 Li1 Cl2 96.0(2) . . ?
O1 Li1 Cl3 84.1(2) . . ?
O1 Li1 Cl2 81.7(2) . . ?
O1 Li1 N9 128.5(3) . . ?
N10 Li2 U1 105.4(2) . . ?
N10 Li2 N12 108.6(3) . . ?
N12 Li2 U1 103.3(2) . . ?
N11 Li2 U1 119.0(2) . . ?
N11 Li2 N10 104.6(3) . . ?
N11 Li2 N12 115.2(3) . . ?
O2 Li2 U1 1.34(11) . . ?
O2 Li2 N10 104.4(3) . . ?
O2 Li2 N12 104.6(3) . . ?
O2 Li2 N11 118.6(3) . . ?

loop_
_geom_bond_atom_site_label_1
_geom_bond_atom_site_label_2
_geom_bond_distance
_geom_bond_site_symmetry_2
_geom_bond_publ_flag
U1 Cl3 2.7767(8) . ?
U1 N5 2.495(3) . ?
U1 N4 2.594(3) . ?
U1 N3 2.490(3) . ?
U1 N6 2.581(3) . ?
U1 O2 1.852(2) . ?
U1 O1 1.951(2) . ?
U1 Li2 3.762(5) . ?
Y1 Cl2 2.6430(8) . ?
Y1 Cl1 2.5675(9) . ?
Y1 N1 2.358(3) . ?
Y1 N2 2.504(3) . ?
Y1 N7 2.537(3) . ?
Y1 O1 2.242(2) . ?
Cl3 Li1 2.702(6) . ?
Cl2 Li1 2.583(6) . ?
N5 C26 1.363(4) . ?
N5 C29 1.397(4) . ?
N4 C19 1.287(4) . ?
N4 C20 1.471(4) . ?
N3 C18 1.398(4) . ?
N3 C15 1.365(4) . ?
N6 C31 1.468(4) . ?
N6 C30 1.310(4) . ?
N1 C4 1.362(4) . ?
N1 C7 1.385(4) . ?
N8 C42 1.331(5) . ?
N8 C46 1.334(5) . ?
N8 Li1 2.043(7) . ?
N2 C9 1.492(4) . ?
N2 C8 1.290(4) . ?
N10 C52 1.338(4) . ?
N10 C56 1.343(4) . ?
N10 Li2 2.079(6) . ?
N7 C41 1.341(4) . ?
N7 C37 1.331(4) . ?
C26 C27 1.400(5) . ?
C26 C3 1.520(4) . ?
C29 C30 1.418(4) . ?
C29 C28 1.392(5) . ?
N12 C62 1.336(4) . ?
N12 C66 1.336(4) . ?
N12 Li2 2.081(7) . ?
C31 H31 1.0000 . ?
C31 C32 1.534(4) . ?
C31 C36 1.520(5) . ?
N11 C57 1.334(4) . ?
N11 C61 1.343(4) . ?
N11 Li2 2.072(6) . ?
C30 H30 0.9500 . ?
N9 C51 1.335(5) . ?
N9 C47 1.342(5) . ?
N9 Li1 2.166(6) . ?
C18 C19 1.421(5) . ?
C18 C17 1.378(4) . ?
C15 C3 1.515(5) . ?
C15 C16 1.389(4) . ?
C19 H19 0.9500 . ?
C20 H20 1.0000 . ?
C20 C25 1.524(4) . ?
C20 C21 1.530(5) . ?
C52 H52 0.9500 . ?
C52 C53 1.377(5) . ?
C27 H27 0.9500 . ?
C27 C28 1.384(5) . ?
C17 H17 0.9500 . ?
C17 C16 1.395(5) . ?
N13 C71 1.333(5) . ?
N13 C67 1.334(5) . ?
C4 C3 1.522(4) . ?
C4 C5 1.397(4) . ?
C28 H28 0.9500 . ?
C3 C2 1.555(4) . ?
C16 H16 0.9500 . ?
C32 H32A 0.9900 . ?
C32 H32B 0.9900 . ?
C32 C33 1.530(5) . ?
C14 H14A 0.9900 . ?
C14 H14B 0.9900 . ?
C14 C9 1.526(5) . ?
C14 C13 1.529(5) . ?
C9 H9 1.0000 . ?
C9 C10 1.514(5) . ?
C2 H2A 0.9900 . ?
C2 H2B 0.9900 . ?
C2 C1 1.522(4) . ?
C25 H25A 0.9900 . ?
C25 H25B 0.9900 . ?
C25 C24 1.522(5) . ?
C41 H41 0.9500 . ?
C41 C40 1.383(5) . ?
C7 C6 1.381(5) . ?
C7 C8 1.426(4) . ?
C37 H37 0.9500 . ?
C37 C38 1.380(5) . ?
C24 H24A 0.9900 . ?
C24 H24B 0.9900 . ?
C24 C23 1.525(5) . ?
C36 H36A 0.9900 . ?
C36 H36B 0.9900 . ?
C36 C35 1.535(5) . ?
C1 H1A 0.9800 . ?
C1 H1B 0.9800 . ?
C1 H1C 0.9800 . ?
C21 H21A 0.9900 . ?
C21 H21B 0.9900 . ?
C21 C22 1.529(5) . ?
C6 H6 0.9500 . ?
C6 C5 1.397(4) . ?
C8 H8 0.9500 . ?
C23 H23A 0.9900 . ?
C23 H23B 0.9900 . ?
C23 C22 1.527(5) . ?
C33 H33A 0.9900 . ?
C33 H33B 0.9900 . ?
C33 C34 1.519(5) . ?
C42 H42 0.9500 . ?
C42 C43 1.373(6) . ?
C10 H10A 0.9900 . ?
C10 H10B 0.9900 . ?
C10 C11 1.530(5) . ?
C71 H71 0.9500 . ?
C71 C70 1.374(6) . ?
C57 H57 0.9500 . ?
C57 C58 1.382(5) . ?
C38 H38 0.9500 . ?
C38 C39 1.376(6) . ?
C5 H5 0.9500 . ?
C59 H59 0.9500 . ?
C59 C60 1.367(5) . ?
C59 C58 1.382(5) . ?
C56 H56 0.9500 . ?
C56 C55 1.373(5) . ?
C61 H61 0.9500 . ?
C61 C60 1.382(5) . ?
C22 H22A 0.9900 . ?
C22 H22B 0.9900 . ?
C13 H13A 0.9900 . ?
C13 H13B 0.9900 . ?
C13 C12 1.515(5) . ?
C39 H39 0.9500 . ?
C39 C40 1.376(6) . ?
C11 H11A 0.9900 . ?
C11 H11B 0.9900 . ?
C11 C12 1.518(5) . ?
C64 H64 0.9500 . ?
C64 C63 1.377(5) . ?
C64 C65 1.386(5) . ?
C51 H51 0.9500 . ?
C51 C50 1.380(5) . ?
C53 H53 0.9500 . ?
C53 C54 1.380(5) . ?
C62 H62 0.9500 . ?
C62 C63 1.368(5) . ?
C46 H46 0.9500 . ?
C46 C45 1.379(7) . ?
C66 H66 0.9500 . ?
C66 C65 1.376(5) . ?
C47 H47 0.9500 . ?
C47 C48 1.381(5) . ?
C35 H35A 0.9900 . ?
C35 H35B 0.9900 . ?
C35 C34 1.517(5) . ?
C50 H50 0.9500 . ?
C50 C49 1.371(6) . ?
C40 H40 0.9500 . ?
C12 H12A 0.9900 . ?
C12 H12B 0.9900 . ?
C60 H60 0.9500 . ?
C34 H34A 0.9900 . ?
C34 H34B 0.9900 . ?
C63 H63 0.9500 . ?
C58 H58 0.9500 . ?
C67 H67 0.9500 . ?
C67 C68 1.370(6) . ?
C54 H54 0.9500 . ?
C54 C55 1.377(5) . ?
C49 H49 0.9500 . ?
C49 C48 1.367(6) . ?
C70 H70 0.9500 . ?
C70 C69 1.379(6) . ?
C55 H55 0.9500 . ?
C65 H65 0.9500 . ?
C48 H48 0.9500 . ?
C68 H68 0.9500 . ?
C68 C69 1.366(6) . ?
C69 H69 0.9500 . ?
C43 H43 0.9500 . ?
C43 C44 1.361(8) . ?
C45 H45 0.9500 . ?
C45 C44 1.374(8) . ?
C44 H44 0.9500 . ?
O2 Li2 1.911(6) . ?
O1 Li1 2.055(6) . ?

loop_
_geom_torsion_atom_site_label_1
_geom_torsion_atom_site_label_2
_geom_torsion_atom_site_label_3
_geom_torsion_atom_site_label_4
_geom_torsion
_geom_torsion_site_symmetry_1
_geom_torsion_site_symmetry_2
_geom_torsion_site_symmetry_3
_geom_torsion_site_symmetry_4
_geom_torsion_publ_flag
U1 N5 C26 C27 176.7(2) . . . . ?
U1 N5 C26 C3 1.0(5) . . . . ?
U1 N5 C29 C30 5.6(3) . . . . ?
U1 N5 C29 C28 -177.9(2) . . . . ?
U1 N4 C19 C18 -1.6(4) . . . . ?
U1 N4 C20 C25 -67.9(3) . . . . ?
U1 N4 C20 C21 167.9(2) . . . . ?
U1 N3 C18 C19 3.8(4) . . . . ?
U1 N3 C18 C17 -171.5(2) . . . . ?
U1 N3 C15 C3 -17.5(5) . . . . ?
U1 N3 C15 C16 166.9(2) . . . . ?
U1 N6 C31 C32 67.1(3) . . . . ?
U1 N6 C31 C36 -166.6(2) . . . . ?
U1 N6 C30 C29 -3.7(4) . . . . ?
Y1 N1 C4 C3 -9.8(5) . . . . ?
Y1 N1 C4 C5 173.2(2) . . . . ?
Y1 N1 C7 C6 -174.9(2) . . . . ?
Y1 N1 C7 C8 5.7(4) . . . . ?
Y1 N2 C9 C14 141.9(3) . . . . ?
Y1 N2 C9 C10 -91.5(3) . . . . ?
Y1 N2 C8 C7 -7.5(4) . . . . ?
Y1 N7 C41 C40 -174.5(3) . . . . ?
Y1 N7 C37 C38 173.9(3) . . . . ?
N5 C26 C27 C28 0.7(4) . . . . ?
N5 C26 C3 C15 -3.6(4) . . . . ?
N5 C26 C3 C4 114.7(3) . . . . ?
N5 C26 C3 C2 -127.5(3) . . . . ?
N5 C29 C30 N6 -1.3(5) . . . . ?
N5 C29 C28 C27 0.3(4) . . . . ?
N4 C20 C25 C24 174.0(3) . . . . ?
N4 C20 C21 C22 -177.6(3) . . . . ?
N3 C18 C19 N4 -1.6(5) . . . . ?
N3 C18 C17 C16 1.0(4) . . . . ?
N3 C15 C3 C26 10.8(4) . . . . ?
N3 C15 C3 C4 -107.3(3) . . . . ?
N3 C15 C3 C2 134.4(3) . . . . ?
N3 C15 C16 C17 -0.4(4) . . . . ?
N6 C31 C32 C33 -169.2(3) . . . . ?
N6 C31 C36 C35 174.1(3) . . . . ?
N1 C4 C3 C26 -62.8(4) . . . . ?
N1 C4 C3 C15 62.1(4) . . . . ?
N1 C4 C3 C2 -179.8(3) . . . . ?
N1 C4 C5 C6 -0.6(4) . . . . ?
N1 C7 C6 C5 -0.2(4) . . . . ?
N1 C7 C8 N2 1.7(5) . . . . ?
N8 C42 C43 C44 0.6(7) . . . . ?
N8 C46 C45 C44 1.9(7) . . . . ?
N2 C9 C10 C11 178.2(3) . . . . ?
N10 C52 C53 C54 1.7(6) . . . . ?
N10 C56 C55 C54 1.8(7) . . . . ?
N7 C41 C40 C39 -0.1(6) . . . . ?
N7 C37 C38 C39 1.1(6) . . . . ?
C26 N5 C29 C30 -176.3(3) . . . . ?
C26 N5 C29 C28 0.2(3) . . . . ?
C26 C27 C28 C29 -0.6(4) . . . . ?
C26 C3 C2 C1 65.6(4) . . . . ?
C29 N5 C26 C27 -0.5(3) . . . . ?
C29 N5 C26 C3 -176.2(3) . . . . ?
N12 C62 C63 C64 1.0(6) . . . . ?
N12 C66 C65 C64 0.6(6) . . . . ?
C31 N6 C30 C29 173.6(3) . . . . ?
C31 C32 C33 C34 -55.8(4) . . . . ?
C31 C36 C35 C34 57.7(4) . . . . ?
N11 C57 C58 C59 0.6(6) . . . . ?
N11 C61 C60 C59 0.7(6) . . . . ?
C30 N6 C31 C32 -109.8(3) . . . . ?
C30 N6 C31 C36 16.5(4) . . . . ?
C30 C29 C28 C27 176.4(3) . . . . ?
N9 C51 C50 C49 1.2(6) . . . . ?
N9 C47 C48 C49 0.4(7) . . . . ?
C18 N3 C15 C3 176.5(3) . . . . ?
C18 N3 C15 C16 0.9(3) . . . . ?
C18 C17 C16 C15 -0.4(4) . . . . ?
C15 N3 C18 C19 174.2(3) . . . . ?
C15 N3 C18 C17 -1.2(3) . . . . ?
C15 C3 C2 C1 -62.7(4) . . . . ?
C19 N4 C20 C25 104.4(3) . . . . ?
C19 N4 C20 C21 -19.8(4) . . . . ?
C19 C18 C17 C16 -174.0(3) . . . . ?
C20 N4 C19 C18 -175.0(3) . . . . ?
C20 C25 C24 C23 56.0(4) . . . . ?
C20 C21 C22 C23 -57.8(4) . . . . ?
C52 N10 C56 C55 -1.4(6) . . . . ?
C52 C53 C54 C55 -1.1(6) . . . . ?
C27 C26 C3 C15 -178.7(3) . . . . ?
C27 C26 C3 C4 -60.4(4) . . . . ?
C27 C26 C3 C2 57.3(4) . . . . ?
C17 C18 C19 N4 172.9(3) . . . . ?
N13 C71 C70 C69 -0.1(6) . . . . ?
N13 C67 C68 C69 0.1(7) . . . . ?
C4 N1 C7 C6 -0.2(4) . . . . ?
C4 N1 C7 C8 -179.6(3) . . . . ?
C4 C3 C2 C1 -179.0(3) . . . . ?
C28 C29 C30 N6 -177.1(3) . . . . ?
C3 C26 C27 C28 176.6(3) . . . . ?
C3 C15 C16 C17 -176.0(3) . . . . ?
C3 C4 C5 C6 -177.2(3) . . . . ?
C16 C15 C3 C26 -174.3(3) . . . . ?
C16 C15 C3 C4 67.7(4) . . . . ?
C16 C15 C3 C2 -50.7(4) . . . . ?
C32 C31 C36 C35 -60.1(4) . . . . ?
C32 C33 C34 C35 53.1(4) . . . . ?
C14 C9 C10 C11 -54.1(4) . . . . ?
C14 C13 C12 C11 56.7(4) . . . . ?
C9 N2 C8 C7 -177.6(3) . . . . ?
C9 C14 C13 C12 -55.6(4) . . . . ?
C9 C10 C11 C12 54.9(4) . . . . ?
C25 C20 C21 C22 58.3(3) . . . . ?
C25 C24 C23 C22 -53.6(4) . . . . ?
C41 N7 C37 C38 -2.0(5) . . . . ?
C7 N1 C4 C3 177.5(3) . . . . ?
C7 N1 C4 C5 0.5(4) . . . . ?
C7 C6 C5 C4 0.5(4) . . . . ?
C37 N7 C41 C40 1.4(5) . . . . ?
C37 C38 C39 C40 0.3(6) . . . . ?
C24 C23 C22 C21 55.0(4) . . . . ?
C36 C31 C32 C33 60.1(4) . . . . ?
C36 C35 C34 C33 -54.5(4) . . . . ?
C21 C20 C25 C24 -57.8(4) . . . . ?
C6 C7 C8 N2 -177.6(4) . . . . ?
C8 N2 C9 C14 -50.0(4) . . . . ?
C8 N2 C9 C10 76.5(4) . . . . ?
C8 C7 C6 C5 179.1(4) . . . . ?
C42 N8 C46 C45 -1.0(6) . . . . ?
C42 C43 C44 C45 0.2(7) . . . . ?
C10 C11 C12 C13 -56.0(4) . . . . ?
C71 N13 C67 C68 -1.7(6) . . . . ?
C71 C70 C69 C68 -1.6(6) . . . . ?
C57 N11 C61 C60 0.1(5) . . . . ?
C38 C39 C40 C41 -0.8(6) . . . . ?
C5 C4 C3 C26 113.5(4) . . . . ?
C5 C4 C3 C15 -121.6(4) . . . . ?
C5 C4 C3 C2 -3.5(5) . . . . ?
C56 N10 C52 C53 -0.4(5) . . . . ?
C61 N11 C57 C58 -0.7(5) . . . . ?
C13 C14 C9 N2 -179.8(3) . . . . ?
C13 C14 C9 C10 54.3(4) . . . . ?
C51 N9 C47 C48 -0.5(6) . . . . ?
C51 C50 C49 C48 -1.4(7) . . . . ?
C53 C54 C55 C56 -0.5(6) . . . . ?
C62 N12 C66 C65 0.2(5) . . . . ?
C46 N8 C42 C43 -0.3(6) . . . . ?
C46 C45 C44 C43 -1.4(7) . . . . ?
C66 N12 C62 C63 -1.0(6) . . . . ?
C47 N9 C51 C50 -0.3(6) . . . . ?
C50 C49 C48 C47 0.6(7) . . . . ?
C60 C59 C58 C57 0.2(6) . . . . ?
C63 C64 C65 C66 -0.6(6) . . . . ?
C58 C59 C60 C61 -0.8(6) . . . . ?
C67 N13 C71 C70 1.7(6) . . . . ?
C67 C68 C69 C70 1.7(6) . . . . ?
C65 C64 C63 C62 -0.1(6) . . . . ?
Li1 N8 C42 C43 -179.6(4) . . . . ?
Li1 N8 C46 C45 178.4(4) . . . . ?
Li1 N9 C51 C50 -177.4(4) . . . . ?
Li1 N9 C47 C48 176.8(4) . . . . ?
Li2 N10 C52 C53 -174.7(4) . . . . ?
Li2 N10 C56 C55 171.3(4) . . . . ?
Li2 N12 C62 C63 -177.9(4) . . . . ?
Li2 N12 C66 C65 176.9(3) . . . . ?
Li2 N11 C57 C58 173.4(3) . . . . ?
Li2 N11 C61 C60 -175.0(3) . . . . ?

loop_
_exptl_oxdiff_crystal_face_indexfrac_h
_exptl_oxdiff_crystal_face_indexfrac_k
_exptl_oxdiff_crystal_face_indexfrac_l
_exptl_oxdiff_crystal_face_x
_exptl_oxdiff_crystal_face_y
_exptl_oxdiff_crystal_face_z
10.7174 2.9358 26.1372 -0.0015 -0.0177 0.9998
-2.8585 -23.8971 2.2820 -0.1287 -0.9807 -0.1474
-10.2626 1.4751 -26.7439 0.0253 0.1997 -0.9795
-0.7040 22.6430 -10.8589 0.1277 0.9747 -0.1835
6.8309 3.7093 29.0733 -0.1518 0.0189 0.9882
-24.3666 2.7719 22.2771 -0.9913 0.1300 0.0212
-10.4949 -3.3598 -26.2532 0.0092 -0.0002 -1.0000
24.0369 -2.8641 -22.9963 0.9903 -0.1298 -0.0496

loop_
_smtbx_masks_void_nr
_smtbx_masks_void_average_x
_smtbx_masks_void_average_y
_smtbx_masks_void_average_z
_smtbx_masks_void_volume
_smtbx_masks_void_count_electrons
_smtbx_masks_void_content
1 0.000 0.500 0.500 365.1 78.4 '2 pyridine'
2 0.180 0.048 0.624 13.2 0.0 ?
3 0.192 0.237 0.859 23.2 0.0 ?
4 0.222 0.487 0.261 9.2 0.0 ?
5 0.278 -0.013 0.239 9.2 0.0 ?
6 0.308 0.737 0.641 23.2 0.0 ?
7 0.500 0.000 0.000 365.1 78.4 '2 pyridine'
8 0.320 0.548 0.876 13.2 0.0 ?
9 0.692 0.263 0.359 23.2 0.0 ?
10 0.680 0.452 0.124 13.2 0.0 ?
11 0.722 0.013 0.761 9.2 0.0 ?
12 0.778 0.513 0.739 9.2 0.0 ?
13 0.808 0.763 0.141 23.2 0.0 ?
14 0.820 0.952 0.376 13.2 0.0 ?
